data_7125378
loop_
_publ_author_name
'Yan, Zhi-Ping'
'Liao, Kang'
'Han, Hua-Bo'
'Su, Jian'
'Zheng, You-Xuan'
'Zuo, Jing-Lin'

_publ_section_title
;
 Chiral iridium(iii) complexes with four-membered Ir-S-P-S chelating rings
 for high-performance circularly polarized OLEDs.
;
_journal_issue 57
_journal_name_full 'Chemical communications (Cambridge, England)'
_journal_page_first 8215
_journal_page_last 8218
_journal_paper_doi 10.1039/c9cc03915e
_journal_volume 55
_journal_year 2019
_chemical_absolute_configuration unk
_chemical_formula_moiety 'C50 H36 F6 Ir N4 O2 P S2'
_chemical_formula_sum 'C50 H36 F6 Ir N4 O2 P S2'
_chemical_formula_weight 1126.18
_space_group_crystal_system monoclinic
_space_group_IT_number 4
_space_group_name_Hall 'P 2yb'
_space_group_name_H-M_alt 'P 1 21 1'
_symmetry_Int_Tables_number 4
_audit_creation_date 2019-05-01
_audit_creation_method
;
Olex2 1.2
(compiled 2018.05.29 svn.r3508 for OlexSys, GUI svn.r5381)
;
_audit_update_record
;
2019-05-02 deposited with the CCDC.	2019-06-17 downloaded from the CCDC.
;
_cell_angle_alpha 90
_cell_angle_beta 97.7380(10)
_cell_angle_gamma 90
_cell_formula_units_Z 2
_cell_length_a 9.0612(5)
_cell_length_b 10.7892(6)
_cell_length_c 25.3691(14)
_cell_measurement_reflns_used 3699
_cell_measurement_temperature 296(2)
_cell_measurement_theta_max 27.53
_cell_measurement_theta_min 2.49
_cell_volume 2457.6(2)
_computing_molecular_graphics 'Olex2 (Dolomanov et al., 2009)'
_computing_publication_material 'Olex2 (Dolomanov et al., 2009)'
_computing_structure_refinement 'olex2.refine (Bourhis et al., 2015)'
_diffrn_ambient_temperature 296.15
_diffrn_measured_fraction_theta_full 0.9227
_diffrn_measured_fraction_theta_max 0.9227
_diffrn_measurement_device_type 'Bruker APEX-II CCD'
_diffrn_measurement_method '\f and \w scans'
_diffrn_radiation_type 'Mo K\a'
_diffrn_radiation_wavelength 0.71073
_diffrn_reflns_av_R_equivalents 0.0411
_diffrn_reflns_av_unetI/netI 0.1001
_diffrn_reflns_limit_h_max 11
_diffrn_reflns_limit_h_min -11
_diffrn_reflns_limit_k_max 14
_diffrn_reflns_limit_k_min -13
_diffrn_reflns_limit_l_max 32
_diffrn_reflns_limit_l_min -25
_diffrn_reflns_number 16988
_diffrn_reflns_theta_full 24.9920
_diffrn_reflns_theta_max 24.99
_diffrn_reflns_theta_min 1.62
_exptl_absorpt_coefficient_mu 2.899
_exptl_absorpt_correction_type none
_exptl_crystal_colour red
_exptl_crystal_density_diffrn 1.5218
_exptl_crystal_description needle
_exptl_crystal_F_000 1114.6522
_refine_diff_density_max 0.8561
_refine_diff_density_min -0.7094
_refine_diff_density_rms 0.1025
_refine_ls_abs_structure_details 'Flack, H. D. (1983). Acta Cryst. A39, 876-881.'
_refine_ls_abs_structure_Flack 0.028(10)
_refine_ls_d_res_high 0.8411
_refine_ls_d_res_low 12.5690
_refine_ls_goodness_of_fit_ref 0.9963
_refine_ls_hydrogen_treatment constr
_refine_ls_matrix_type full
_refine_ls_number_constraints 64
_refine_ls_number_parameters 595
_refine_ls_number_reflns 7978
_refine_ls_number_restraints 81
_refine_ls_restrained_S_all 0.9910
_refine_ls_R_factor_all 0.0567
_refine_ls_R_factor_gt 0.0435
_refine_ls_shift/su_max 0.0135
_refine_ls_shift/su_mean 0.0001
_refine_ls_structure_factor_coef Fsqd
_refine_ls_weighting_details 'w=1/[\s^2^(Fo^2^)+(0.0279P)^2^] where P=(Fo^2^+2Fc^2^)/3'
_refine_ls_weighting_scheme calc
_refine_ls_wR_factor_gt 0.0940
_refine_ls_wR_factor_ref 0.0997
_reflns_Friedel_coverage 0.837
_reflns_limit_h_max 10
_reflns_limit_h_min -10
_reflns_limit_k_max 12
_reflns_limit_k_min -12
_reflns_limit_l_max 30
_reflns_limit_l_min -30
_reflns_number_gt 6506
_reflns_number_total 7978
_reflns_threshold_expression I>=2u(I)
_cod_data_source_file c9cc03915e2.cif
_cod_data_source_block 8HSP2
_cod_original_sg_symbol_Hall ' P 2yb'
_cod_database_code 7125378
_olex2_refinement_description
;
1. Fixed Uiso
 At 1.2 times of:
  All C(H) groups, All C(H,H) groups
2. Restrained distances
 C50-C62
 1.45 with sigma of 0.02
 H17a-H26a
 2 with sigma of 0.01
 H34-H41
 2 with sigma of 0.01
 H33-H47
 2 with sigma of 0.01
3. Rigid bond restraints
 F1, F2, F3
 with sigma for 1-2 distances of 0.001 and sigma for 1-3 distances of 0.001
 C13, C70
 with sigma for 1-2 distances of 0.001 and sigma for 1-3 distances of 0.001
 F4, C51
 with sigma for 1-2 distances of 0.001 and sigma for 1-3 distances of 0.001
 C4, C46
 with sigma for 1-2 distances of 0.001 and sigma for 1-3 distances of 0.001
 C50, C62
 with sigma for 1-2 distances of 0.001 and sigma for 1-3 distances of 0.001
 C17, C62
 with sigma for 1-2 distances of 0.001 and sigma for 1-3 distances of 0.001
 C19, C56
 with sigma for 1-2 distances of 0.001 and sigma for 1-3 distances of 0.001
 F1, C56
 with sigma for 1-2 distances of 0.001 and sigma for 1-3 distances of 0.001
 F3, C56
 with sigma for 1-2 distances of 0.001 and sigma for 1-3 distances of 0.001
 C40, C42, C41, C70, C13, C5
 with sigma for 1-2 distances of 0.001 and sigma for 1-3 distances of 0.001
 C57, C49
 with sigma for 1-2 distances of 0.001 and sigma for 1-3 distances of 0.001
 C4, C26
 with sigma for 1-2 distances of 0.001 and sigma for 1-3 distances of 0.001
4. Uiso/Uaniso restraints and constraints
F2 \\sim C56: within 2A with sigma of 0.002 and sigma for terminal atoms of
0.001
Uanis(C5) \\sim Ueq, Uanis(C4) \\sim Ueq: with sigma of 0.01 and sigma for
terminal atoms of 0.02
Uanis(C4) \\sim Ueq, Uanis(C62) \\sim Ueq, Uanis(C26) \\sim Ueq, Uanis(C46)
\\sim Ueq: with sigma of 0.01 and sigma for terminal atoms of 0.02
Uanis(F3) \\sim Ueq, Uanis(F1) \\sim Ueq: with sigma of 0.01 and sigma for
terminal atoms of 0.02
5.a Secondary CH2 refined with riding coordinates:
 C17(H17a,H17b), C26(H26a,H26b), C45(H45a,H45b), C46(H46a,H46b), C48(H48a,
 H48b), C50(H50a,H50b), C62(H62a,H62b), C4(H4a,H4b)
5.b Aromatic/amide H refined with riding coordinates:
 C11(H11), C12(H12), C18(H18), C21(H21), C22(H22), C25(H25), C33(H33),
 C34(H34), C35(H35), C36(H36), C37(H37), C39(H39), C41(H41), C47(H47), C49(H49),
  C57(H57), C59(H59), C70(H70), C5(H5), C13(H13)
;
_olex2_submission_special_instructions 'No special instructions were received'

loop_
_space_group_symop_id
_space_group_symop_operation_xyz
1 x,y,z
2 -x,y+1/2,-z

loop_
_atom_site_label
_atom_site_type_symbol
_atom_site_fract_x
_atom_site_fract_y
_atom_site_fract_z
_atom_site_U_iso_or_equiv
_atom_site_adp_type
_atom_site_occupancy
_atom_site_refinement_flags_posn
_atom_site_refinement_flags_adp
_atom_site_disorder_group
Ir01 Ir 0.25055(3) 0.439123(7) 0.196454(10) 0.04691(10) Uani 1.000000 . . .
N3 N 0.4285(7) 0.3511(6) 0.1711(3) 0.0531(18) Uani 1.000000 . . .
C2 C 0.1926(9) 0.2736(7) 0.3905(4) 0.055(2) Uani 1.000000 . . .
O2 O 0.1403(6) 0.2688(4) 0.3352(2) 0.0582(16) Uani 1.000000 . . .
P1 P 0.2628(2) 0.27997(15) 0.29579(9) 0.0555(6) Uani 1.000000 . . .
S1 S 0.1673(3) 0.22801(14) 0.22457(11) 0.0651(7) Uani 1.000000 . . .
S2 S 0.3524(2) 0.44549(16) 0.29428(7) 0.0614(5) Uani 1.000000 . . .
N1 N 0.0719(7) 0.5397(6) 0.2138(3) 0.0526(18) Uani 1.000000 . . .
C8 C 0.2568(10) 0.1686(7) 0.4150(3) 0.053(2) Uani 1.000000 . . .
C9 C 0.3470(10) 0.0671(8) 0.3360(5) 0.061(3) Uani 1.000000 . . .
C10 C 0.2702(12) 0.0560(7) 0.3821(4) 0.050(3) Uani 1.000000 . . .
C11 C 0.3114(11) -0.1465(8) 0.3217(5) 0.065(3) Uani 1.000000 . . .
H11 H 0.3331(11) -0.2169(8) 0.3030(5) 0.078(4) Uiso 1.000000 R . .
C12 C 0.3664(9) -0.0314(8) 0.3062(3) 0.055(3) Uani 1.000000 . . .
H12 H 0.4145(9) -0.0247(8) 0.2762(3) 0.066(4) Uiso 1.000000 R . .
O1 O 0.3908(6) 0.1870(4) 0.3228(2) 0.0601(16) Uani 1.000000 . . .
C14 C 0.2341(12) -0.1595(8) 0.3596(4) 0.058(3) Uani 1.000000 . . .
C15 C 0.3144(9) 0.6110(7) 0.1789(3) 0.048(2) Uani 1.000000 . . .
C16 C 0.2119(8) -0.0612(10) 0.3920(3) 0.0567(18) Uani 1.000000 . . .
C17 C 0.1060(10) -0.0693(9) 0.4347(4) 0.094(3) Uani 1.000000 . U .
H17a H 0.1579(10) -0.0426(9) 0.4687(4) 0.113(4) Uiso 1.000000 DR . .
H17b H 0.0218(10) -0.0145(9) 0.4252(4) 0.113(4) Uiso 1.000000 R . .
C18 C 0.0362(8) 0.4466(9) 0.0928(3) 0.0559(18) Uani 1.000000 . . .
H18 H -0.0298(8) 0.4875(9) 0.1119(3) 0.067(2) Uiso 1.000000 R . .
C19 C -0.0043(10) 0.4253(9) 0.0417(4) 0.066(2) Uani 1.000000 . U .
C20 C 0.1722(8) 0.4108(6) 0.1189(3) 0.047(2) Uani 1.000000 . . .
C21 C 0.0889(12) 0.3668(8) 0.0121(4) 0.080(3) Uani 1.000000 . . .
H21 H 0.0590(12) 0.3497(8) -0.0237(4) 0.096(4) Uiso 1.000000 R . .
C22 C 0.2282(11) 0.3868(7) 0.4713(4) 0.071(3) Uani 1.000000 . . .
H22 H 0.2142(11) 0.4585(7) 0.4903(4) 0.086(3) Uiso 1.000000 R . .
C23 C 0.3002(10) 0.2908(7) 0.4963(4) 0.058(2) Uani 1.000000 . . .
C24 C 0.3195(11) 0.1795(7) 0.4680(4) 0.064(3) Uani 1.000000 . . .
C25 C 0.1747(10) 0.3818(7) 0.4184(5) 0.071(3) Uani 1.000000 . . .
H25 H 0.1269(10) 0.4499(7) 0.4013(5) 0.085(4) Uiso 1.000000 R . .
C26 C 0.4207(11) 0.0803(8) 0.4964(5) 0.097(3) Uani 1.000000 . U .
H26a H 0.3670(11) 0.0022(8) 0.4933(5) 0.116(4) Uiso 1.000000 DR . .
H26b H 0.5062(11) 0.0711(8) 0.4775(5) 0.116(4) Uiso 1.000000 R . .
N4 N 0.6797(9) 0.2856(6) 0.1880(4) 0.085(3) Uani 1.000000 . . .
C28 C 0.4157(9) 0.3113(7) 0.1216(4) 0.053(2) Uani 1.000000 . . .
C29 C 0.4654(12) 0.7595(8) 0.1405(4) 0.069(3) Uani 1.000000 . . .
C30 C 0.2085(9) 0.7049(7) 0.1854(3) 0.053(2) Uani 1.000000 . . .
C31 C 0.0816(10) 0.6654(8) 0.2089(4) 0.062(3) Uani 1.000000 . . .
C32 C 0.2720(9) 0.3448(7) 0.0898(3) 0.049(2) Uani 1.000000 . . .
C33 C 0.2280(10) 0.3332(7) 0.0360(4) 0.074(3) Uani 1.000000 . . .
H33 H 0.2954(10) 0.3013(7) 0.0149(4) 0.088(4) Uiso 1.000000 DR . .
C34 C 0.2382(12) 0.8260(7) 0.1648(4) 0.075(3) Uani 1.000000 . . .
H34 H 0.1680(12) 0.8883(7) 0.1663(4) 0.090(4) Uiso 1.000000 DR . .
C35 C 0.4418(10) 0.6419(7) 0.1567(3) 0.056(2) Uani 1.000000 . . .
H35 H 0.5121(10) 0.5809(7) 0.1528(3) 0.067(3) Uiso 1.000000 R . .
C36 C -0.0500(9) 0.4891(8) 0.2323(4) 0.074(3) Uani 1.000000 . . .
H36 H -0.0539(9) 0.4032(8) 0.2347(4) 0.088(4) Uiso 1.000000 R . .
C37 C 0.5608(10) 0.3410(8) 0.2029(4) 0.075(3) Uani 1.000000 . . .
H37 H 0.5688(10) 0.3746(8) 0.2369(4) 0.090(4) Uiso 1.000000 R . .
C38 C 0.6662(11) 0.2386(8) 0.1383(4) 0.065(3) Uani 1.000000 . . .
C39 C 0.3613(13) 0.8522(8) 0.1439(4) 0.078(3) Uani 1.000000 . . .
H39 H 0.3773(13) 0.9317(8) 0.1317(4) 0.094(4) Uiso 1.000000 R . .
C40 C -0.1459(11) 0.6814(9) 0.2490(4) 0.080(3) Uani 1.000000 . U .
C41 C -0.0212(12) 0.8692(8) 0.2381(4) 0.095(3) Uani 1.000000 . U .
H41 H 0.0554(12) 0.9154(8) 0.2268(4) 0.114(4) Uiso 1.000000 DR . .
C42 C -0.0276(10) 0.7429(8) 0.2314(4) 0.068(2) Uani 1.000000 . U .
C43 C 0.5354(9) 0.2438(7) 0.1044(4) 0.057(2) Uani 1.000000 . . .
N2 N -0.1610(8) 0.5516(7) 0.2467(3) 0.086(3) Uani 1.000000 . . .
C45 C 0.1693(13) -0.2854(8) 0.3691(5) 0.083(3) Uani 1.000000 . . .
H45a H 0.1241(13) -0.3181(8) 0.3351(5) 0.100(4) Uiso 1.000000 R . .
H45b H 0.2507(13) -0.3403(8) 0.3824(5) 0.100(4) Uiso 1.000000 R . .
C46 C 0.3840(14) 0.1768(8) 0.5823(5) 0.094(3) Uani 1.000000 . U .
H46a H 0.4295(14) 0.1859(8) 0.6190(5) 0.112(4) Uiso 1.000000 R . .
H46b H 0.2869(14) 0.1388(8) 0.5821(5) 0.112(4) Uiso 1.000000 R . .
C47 C 0.5313(11) 0.1750(7) 0.0566(4) 0.072(3) Uani 1.000000 . . .
H47 H 0.4405(11) 0.1668(7) 0.0350(4) 0.086(3) Uiso 1.000000 DR . .
C48 C 0.3683(14) 0.2984(8) 0.5564(4) 0.094(4) Uani 1.000000 . . .
H48a H 0.4654(14) 0.3375(8) 0.5591(4) 0.113(5) Uiso 1.000000 R . .
H48b H 0.3050(14) 0.3503(8) 0.5751(4) 0.113(5) Uiso 1.000000 R . .
C49 C 0.6517(14) 0.1210(8) 0.0411(5) 0.096(4) Uani 1.000000 . U .
H49 H 0.6457(14) 0.0799(8) 0.0087(5) 0.116(4) Uiso 1.000000 R . .
C50 C 0.0589(17) -0.2905(8) 0.4058(6) 0.125(5) Uani 1.000000 D U .
H50a H -0.0387(17) -0.2996(8) 0.3852(6) 0.151(6) Uiso 1.000000 R . .
H50b H 0.0775(17) -0.3640(8) 0.4277(6) 0.151(6) Uiso 1.000000 R . .
C51 C 0.5986(19) 0.7936(9) 0.1176(5) 0.112(4) Uani 1.000000 . U .
F5 F 0.5722(10) 0.8160(5) 0.0666(3) 0.171(5) Uani 1.000000 . . .
C56 C -0.1491(16) 0.4471(11) 0.0166(6) 0.150(3) Uani 1.000000 . U .
C57 C 0.7910(13) 0.1284(8) 0.0762(5) 0.091(3) Uani 1.000000 . U .
H57 H 0.8777(13) 0.0960(8) 0.0658(5) 0.109(4) Uiso 1.000000 R . .
F4 F 0.7028(11) 0.7049(5) 0.1229(5) 0.170(5) Uani 1.000000 . U .
C59 C 0.7940(12) 0.1817(8) 0.1231(5) 0.075(3) Uani 1.000000 . . .
H59 H 0.8821(12) 0.1818(8) 0.1466(5) 0.090(4) Uiso 1.000000 R . .
F6 F 0.6721(10) 0.8874(5) 0.1380(4) 0.160(4) Uani 1.000000 . . .
C62 C 0.056(2) -0.1889(9) 0.4389(7) 0.142(5) Uani 1.000000 D U .
H62a H 0.105(2) -0.2173(9) 0.4731(7) 0.170(6) Uiso 1.000000 R . .
H62b H -0.048(2) -0.1797(9) 0.4432(7) 0.170(6) Uiso 1.000000 R . .
F3 F -0.1363(11) 0.5388(5) -0.0255(6) 0.218(5) Uani 1.000000 . U .
C70 C -0.1291(12) 0.9247(9) 0.2616(6) 0.126(4) Uani 1.000000 . U .
H70 H -0.1210(12) 1.0100(9) 0.2665(6) 0.151(5) Uiso 1.000000 R . .
C4 C 0.4764(17) 0.1003(9) 0.5535(5) 0.125(4) Uani 1.000000 . U .
H4a H 0.4881(17) 0.0202(9) 0.5709(5) 0.150(4) Uiso 1.000000 R . .
H4b H 0.5744(17) 0.1379(9) 0.5561(5) 0.150(4) Uiso 1.000000 R . .
C5 C -0.2569(13) 0.7439(9) 0.2719(5) 0.098(3) Uani 1.000000 . U .
H5 H -0.3361(13) 0.6998(9) 0.2824(5) 0.118(4) Uiso 1.000000 R . .
F1 F -0.2454(9) 0.4915(5) 0.0407(4) 0.206(5) Uani 1.000000 . U 1
F2 F -0.2145(9) 0.3719(5) -0.0188(4) 0.151(3) Uani 1.000000 . U .
C13 C -0.2495(14) 0.8681(9) 0.2789(8) 0.140(5) Uani 1.000000 . U .
H13 H -0.3209(14) 0.9121(9) 0.2944(8) 0.168(6) Uiso 1.000000 R . .

loop_
_atom_site_aniso_label
_atom_site_aniso_U_11
_atom_site_aniso_U_22
_atom_site_aniso_U_33
_atom_site_aniso_U_12
_atom_site_aniso_U_13
_atom_site_aniso_U_23
Ir01 0.04216(15) 0.05245(18) 0.04596(15) -0.0047(3) 0.00540(10) 0.0001(3)
N3 0.047(4) 0.057(5) 0.052(4) -0.003(4) -0.006(3) -0.003(4)
C2 0.046(5) 0.058(6) 0.065(6) -0.006(4) 0.023(4) -0.008(5)
O2 0.043(3) 0.073(4) 0.060(4) 0.005(3) 0.012(3) 0.018(3)
P1 0.0492(13) 0.0641(16) 0.0526(14) -0.0048(12) 0.0042(11) 0.0067(12)
S1 0.0676(17) 0.0609(17) 0.0641(16) -0.0190(14) -0.0015(14) 0.0079(13)
S2 0.0648(11) 0.0672(13) 0.0504(10) -0.018(2) 0.0012(9) -0.003(2)
N1 0.051(4) 0.056(5) 0.052(4) -0.007(4) 0.009(3) -0.005(4)
C8 0.064(5) 0.043(5) 0.051(5) -0.004(5) 0.011(5) 0.015(4)
C9 0.035(5) 0.060(7) 0.084(8) -0.010(5) -0.008(5) 0.011(6)
C10 0.075(7) 0.034(6) 0.041(6) 0.017(5) 0.006(5) -0.001(4)
C11 0.038(5) 0.070(9) 0.084(9) 0.016(6) -0.006(6) -0.032(7)
C12 0.041(4) 0.071(10) 0.050(5) 0.008(5) -0.001(4) -0.002(5)
O1 0.051(3) 0.070(5) 0.060(4) -0.002(3) 0.010(3) 0.003(3)
C14 0.068(7) 0.057(7) 0.045(6) 0.016(5) -0.002(6) -0.000(5)
C15 0.044(5) 0.056(6) 0.043(5) -0.010(4) -0.001(4) -0.008(4)
C16 0.065(4) 0.052(5) 0.052(4) -0.008(9) 0.003(3) 0.009(9)
C17 0.132(8) 0.078(5) 0.078(6) 0.037(8) 0.031(6) -0.013(9)
C18 0.055(4) 0.060(5) 0.051(4) 0.001(9) -0.001(3) -0.001(8)
C19 0.070(4) 0.056(7) 0.069(5) 0.005(6) 0.002(4) 0.000(7)
C20 0.049(4) 0.035(7) 0.057(5) -0.003(4) 0.009(4) 0.013(4)
C21 0.092(8) 0.078(8) 0.063(6) 0.003(7) -0.016(6) 0.008(6)
C22 0.094(7) 0.056(6) 0.070(7) -0.006(5) 0.032(6) -0.018(5)
C23 0.065(6) 0.042(6) 0.067(6) -0.011(5) 0.014(5) -0.002(5)
C24 0.088(7) 0.044(6) 0.061(6) -0.001(5) 0.011(5) 0.001(5)
C25 0.063(6) 0.049(6) 0.107(9) -0.003(5) 0.034(6) 0.024(6)
C26 0.111(7) 0.087(7) 0.095(5) 0.012(4) 0.025(4) 0.007(4)
N4 0.050(5) 0.100(8) 0.103(7) 0.008(5) 0.001(5) -0.035(6)
C28 0.054(5) 0.034(5) 0.072(6) -0.011(4) 0.017(5) -0.004(4)
C29 0.081(7) 0.078(8) 0.050(5) -0.031(6) 0.017(5) -0.001(5)
C30 0.054(5) 0.060(6) 0.043(5) 0.003(5) 0.001(4) -0.004(4)
C31 0.042(5) 0.088(8) 0.054(6) 0.014(5) -0.001(5) -0.000(5)
C32 0.053(5) 0.051(5) 0.040(5) -0.007(4) -0.000(4) -0.002(4)
C33 0.069(6) 0.091(8) 0.061(6) 0.013(6) 0.007(5) -0.008(6)
C34 0.106(9) 0.040(6) 0.076(7) 0.005(6) -0.002(6) 0.011(5)
C35 0.066(6) 0.051(6) 0.051(5) -0.007(5) 0.010(5) 0.000(5)
C36 0.045(5) 0.088(9) 0.086(7) -0.008(5) 0.006(5) 0.008(5)
C37 0.049(5) 0.108(9) 0.066(6) 0.002(6) -0.006(5) -0.017(6)
C38 0.053(6) 0.061(7) 0.082(7) -0.009(5) 0.011(5) -0.020(6)
C39 0.101(8) 0.066(8) 0.072(7) -0.028(7) 0.026(6) 0.011(6)
C40 0.051(5) 0.106(7) 0.080(7) 0.005(4) 0.001(4) -0.027(6)
C41 0.080(6) 0.082(5) 0.118(9) 0.017(5) -0.009(5) -0.019(6)
C42 0.045(4) 0.084(5) 0.071(6) 0.013(4) -0.008(4) -0.024(5)
C43 0.048(5) 0.050(6) 0.078(6) 0.001(4) 0.024(5) 0.005(5)
N2 0.044(4) 0.134(10) 0.084(6) 0.010(5) 0.029(4) -0.002(6)
C45 0.089(8) 0.063(8) 0.096(9) 0.001(6) 0.009(7) -0.014(6)
C46 0.097(6) 0.100(7) 0.082(6) -0.011(4) 0.010(4) 0.013(4)
C47 0.078(7) 0.070(7) 0.070(7) 0.018(6) 0.019(6) -0.018(6)
C48 0.100(9) 0.102(10) 0.077(8) -0.036(8) 0.005(7) -0.024(7)
C49 0.106(8) 0.091(9) 0.093(9) 0.013(8) 0.018(6) -0.017(7)
C50 0.130(11) 0.058(8) 0.205(16) -0.005(8) 0.083(12) 0.010(6)
C51 0.171(13) 0.098(11) 0.075(8) -0.056(7) 0.047(10) 0.014(8)
F5 0.156(8) 0.270(14) 0.096(6) -0.080(8) 0.046(6) 0.039(7)
C56 0.109(4) 0.164(7) 0.153(6) 0.009(5) -0.071(4) -0.016(4)
C57 0.078(6) 0.072(8) 0.127(11) 0.021(6) 0.028(6) -0.006(8)
F4 0.125(8) 0.198(12) 0.206(11) -0.027(7) 0.094(8) 0.043(9)
C59 0.063(7) 0.076(8) 0.083(8) -0.000(6) 0.006(6) -0.010(6)
F6 0.176(7) 0.169(11) 0.146(7) -0.110(7) 0.058(6) -0.018(6)
C62 0.166(9) 0.118(6) 0.152(9) -0.022(5) 0.053(5) -0.015(4)
F3 0.118(7) 0.222(10) 0.289(11) 0.017(6) -0.058(6) 0.085(7)
C70 0.088(6) 0.085(6) 0.201(13) 0.020(6) 0.004(6) -0.054(10)
C4 0.134(7) 0.135(7) 0.105(5) 0.014(3) 0.009(3) -0.009(3)
C5 0.070(5) 0.122(6) 0.106(7) 0.017(4) 0.023(4) -0.016(4)
F1 0.108(5) 0.307(14) 0.181(8) 0.078(6) -0.060(4) 0.028(6)
F2 0.110(5) 0.165(7) 0.154(6) 0.009(5) -0.070(4) -0.016(4)
C13 0.072(7) 0.126(7) 0.221(16) 0.035(6) 0.016(7) -0.045(10)

loop_
_atom_type_symbol
_atom_type_scat_dispersion_real
_atom_type_scat_dispersion_imag
_atom_type_scat_Cromer_Mann_a1
_atom_type_scat_Cromer_Mann_a2
_atom_type_scat_Cromer_Mann_a3
_atom_type_scat_Cromer_Mann_a4
_atom_type_scat_Cromer_Mann_b1
_atom_type_scat_Cromer_Mann_b2
_atom_type_scat_Cromer_Mann_b3
_atom_type_scat_Cromer_Mann_b4
_atom_type_scat_Cromer_Mann_c
_atom_type_scat_source
_atom_type_scat_dispersion_source
C 0.00347 0.00161 2.31000 1.02000 1.58860 0.86500 20.84390 10.20750 0.56870 51.65120 0.215599998832 'International Tables Volume C Table 6.1.1.4 (pp. 500-502)' 'Henke, Gullikson and Davis, At. Data and Nucl. Data Tables, 1993, 54, 2'
F 0.01794 0.01033 3.53920 2.64120 1.51700 1.02430 10.28250 4.29440 0.26150 26.14760 0.277599990368 'International Tables Volume C Table 6.1.1.4 (pp. 500-502)' 'Henke, Gullikson and Davis, At. Data and Nucl. Data Tables, 1993, 54, 2'
H 0.00000 0.00000 0.49300 0.32291 0.14019 0.04081 10.51090 26.12570 3.14236 57.79970 0.0030380000826 'International Tables Volume C Table 6.1.1.4 (pp. 500-502)' 'Henke, Gullikson and Davis, At. Data and Nucl. Data Tables, 1993, 54, 2'
Ir -1.30390 7.98110 27.30490 16.72960 15.61150 5.83377 1.59279 8.86553 0.41792 45.00110 11.4722003937 'International Tables Volume C Table 6.1.1.4 (pp. 500-502)' 'Henke, Gullikson and Davis, At. Data and Nucl. Data Tables, 1993, 54, 2'
O 0.01158 0.00611 3.04850 2.28680 1.54630 0.86700 13.27710 5.70110 0.32390 32.90890 0.250800013542 'International Tables Volume C Table 6.1.1.4 (pp. 500-502)' 'Henke, Gullikson and Davis, At. Data and Nucl. Data Tables, 1993, 54, 2'
N 0.00653 0.00323 12.21260 3.13220 2.01250 1.16630 0.00570 9.89330 28.99750 0.58260 -11.5290002823 'International Tables Volume C Table 6.1.1.4 (pp. 500-502)' 'Henke, Gullikson and Davis, At. Data and Nucl. Data Tables, 1993, 54, 2'
P 0.10434 0.09671 6.43450 4.17910 1.78000 1.49080 1.90670 27.15700 0.52600 68.16450 1.11489999294 'International Tables Volume C Table 6.1.1.4 (pp. 500-502)' 'Henke, Gullikson and Davis, At. Data and Nucl. Data Tables, 1993, 54, 2'
S 0.12424 0.12443 6.90530 5.20340 1.43790 1.58630 1.46790 22.21510 0.25360 56.17200 0.866900026798 'International Tables Volume C Table 6.1.1.4 (pp. 500-502)' 'Henke, Gullikson and Davis, At. Data and Nucl. Data Tables, 1993, 54, 2'

loop_
_geom_angle_atom_site_label_1
_geom_angle_atom_site_label_2
_geom_angle_atom_site_label_3
_geom_angle
S1 Ir01 N3 87.06(18)
S2 Ir01 N3 97.0(2)
S2 Ir01 S1 80.28(7)
N1 Ir01 N3 173.2(3)
N1 Ir01 S1 98.16(19)
N1 Ir01 S2 88.24(19)
C15 Ir01 N3 95.5(3)
C15 Ir01 S1 176.2(2)
C15 Ir01 S2 96.6(2)
C15 Ir01 N1 79.5(3)
C20 Ir01 N3 79.2(3)
C20 Ir01 S1 93.39(19)
C20 Ir01 S2 172.84(19)
C20 Ir01 N1 96.0(3)
C20 Ir01 C15 89.9(3)
C28 N3 Ir01 118.6(6)
C37 N3 Ir01 121.3(6)
C37 N3 C28 119.9(8)
C8 C2 O2 118.7(7)
C25 C2 O2 119.2(8)
C25 C2 C8 122.1(9)
P1 O2 C2 116.6(5)
S1 P1 O2 107.1(3)
S2 P1 O2 113.9(2)
S2 P1 S1 111.80(13)
O1 P1 O2 102.0(3)
O1 P1 S1 114.4(2)
O1 P1 S2 107.3(2)
P1 S1 Ir01 83.79(8)
P1 S2 Ir01 84.11(9)
C31 N1 Ir01 116.4(6)
C36 N1 Ir01 124.1(5)
C36 N1 C31 119.5(7)
C10 C8 C2 118.4(8)
C24 C8 C2 117.2(7)
C24 C8 C10 123.9(7)
C12 C9 C10 120.7(9)
O1 C9 C10 116.8(8)
O1 C9 C12 122.4(10)
C9 C10 C8 118.2(8)
C16 C10 C8 124.9(8)
C16 C10 C9 116.9(7)
C12 C11 H11 118.0(6)
C14 C11 H11 118.0(6)
C14 C11 C12 123.9(9)
C11 C12 C9 117.7(8)
H12 C12 C9 121.1(6)
H12 C12 C11 121.1(6)
C9 O1 P1 117.6(5)
C16 C14 C11 120.5(9)
C45 C14 C11 119.1(9)
C45 C14 C16 120.4(10)
C30 C15 Ir01 114.4(6)
C35 C15 Ir01 126.1(6)
C35 C15 C30 119.1(7)
C14 C16 C10 119.8(7)
C17 C16 C10 117.5(9)
C17 C16 C14 122.1(9)
H17a C17 C16 109.5(4)
H17b C17 C16 109.5(5)
H17b C17 H17a 108.1
C62 C17 C16 110.5(10)
C62 C17 H17a 109.5(9)
C62 C17 H17b 109.5(9)
C19 C18 H18 118.7(5)
C20 C18 H18 118.7(5)
C20 C18 C19 122.5(8)
C21 C19 C18 120.8(9)
C56 C19 C18 122.6(11)
C56 C19 C21 116.1(11)
C18 C20 Ir01 126.9(6)
C32 C20 Ir01 114.4(5)
C32 C20 C18 118.6(7)
H21 C21 C19 120.6(6)
C33 C21 C19 118.7(10)
C33 C21 H21 120.6(6)
C23 C22 H22 119.3(6)
C25 C22 H22 119.3(5)
C25 C22 C23 121.5(8)
C24 C23 C22 120.0(9)
C48 C23 C22 121.6(8)
C48 C23 C24 118.4(8)
C23 C24 C8 119.8(8)
C26 C24 C8 122.5(8)
C26 C24 C23 117.5(8)
C22 C25 C2 119.0(8)
H25 C25 C2 120.5(6)
H25 C25 C22 120.5(5)
H26a C26 C24 107.9(5)
H26b C26 C24 107.9(6)
H26b C26 H26a 107.2
C4 C26 C24 117.6(9)
C4 C26 H26a 107.9(6)
C4 C26 H26b 107.9(7)
C38 N4 C37 117.3(9)
C32 C28 N3 113.5(7)
C43 C28 N3 119.1(8)
C43 C28 C32 127.4(8)
C39 C29 C35 121.2(9)
C51 C29 C35 122.0(10)
C51 C29 C39 116.8(9)
C31 C30 C15 115.4(7)
C34 C30 C15 116.1(8)
C34 C30 C31 128.3(8)
C30 C31 N1 113.6(8)
C42 C31 N1 118.3(8)
C42 C31 C30 127.9(8)
C28 C32 C20 114.2(7)
C33 C32 C20 116.0(7)
C33 C32 C28 129.5(8)
C32 C33 C21 122.8(9)
H33 C33 C21 118.6(7)
H33 C33 C32 118.6(5)
H34 C34 C30 118.5(5)
C39 C34 C30 123.0(9)
C39 C34 H34 118.5(5)
C29 C35 C15 121.3(9)
H35 C35 C15 119.4(5)
H35 C35 C29 119.4(6)
H36 C36 N1 117.3(4)
N2 C36 N1 125.3(8)
N2 C36 H36 117.3(5)
N4 C37 N3 123.5(9)
H37 C37 N3 118.2(5)
H37 C37 N4 118.2(6)
C43 C38 N4 122.2(9)
C59 C38 N4 116.5(9)
C59 C38 C43 121.3(9)
C34 C39 C29 119.1(8)
H39 C39 C29 120.4(5)
H39 C39 C34 120.4(5)
N2 C40 C42 122.6(9)
C5 C40 C42 122.2(9)
C5 C40 N2 115.2(9)
C42 C41 H41 120.9(6)
C70 C41 H41 120.9(6)
C70 C41 C42 118.3(10)
C40 C42 C31 116.3(8)
C41 C42 C31 126.4(9)
C41 C42 C40 117.2(9)
C38 C43 C28 117.4(9)
C47 C43 C28 126.6(9)
C47 C43 C38 115.9(8)
C40 N2 C36 116.9(8)
H45a C45 C14 108.1(6)
H45b C45 C14 108.1(6)
H45b C45 H45a 107.3
C50 C45 C14 116.8(8)
C50 C45 H45a 108.1(8)
C50 C45 H45b 108.1(7)
H46b C46 H46a 108.4
C48 C46 H46a 110.1(6)
C48 C46 H46b 110.1(7)
C4 C46 H46a 110.1(8)
C4 C46 H46b 110.1(7)
C4 C46 C48 108.2(10)
H47 C47 C43 118.3(5)
C49 C47 C43 123.3(10)
C49 C47 H47 118.3(7)
C46 C48 C23 113.0(8)
H48a C48 C23 109.0(5)
H48a C48 C46 109.0(7)
H48b C48 C23 109.0(6)
H48b C48 C46 109.0(7)
H48b C48 H48a 107.8
H49 C49 C47 120.9(7)
C57 C49 C47 118.2(11)
C57 C49 H49 120.9(7)
H50a C50 C45 108.4(8)
H50b C50 C45 108.4(6)
H50b C50 H50a 107.5
C62 C50 C45 115.4(11)
C62 C50 H50a 108.4(11)
C62 C50 H50b 108.4(9)
F5 C51 C29 113.0(14)
F4 C51 C29 113.0(9)
F4 C51 F5 105.4(12)
F6 C51 C29 116.9(11)
F6 C51 F5 105.7(9)
F6 C51 F4 101.7(13)
F3 C56 C19 106.4(13)
F2 C56 C19 121.7(12)
F2 C56 F3 89.6(10)
H57 C57 C49 120.4(7)
C59 C57 C49 119.3(10)
C59 C57 H57 120.4(7)
C57 C59 C38 121.3(11)
H59 C59 C38 119.3(6)
H59 C59 C57 119.3(7)
C50 C62 C17 131.5(14)
H62a C62 C17 104.4(9)
H62a C62 C50 104.4(10)
H62b C62 C17 104.4(9)
H62b C62 C50 104.4(10)
H62b C62 H62a 105.60669065(2)
H70 C70 C41 116.7(6)
C13 C70 C41 126.7(10)
C13 C70 H70 116.7(6)
C46 C4 C26 115.7(11)
H4a C4 C26 108.4(5)
H4a C4 C46 108.4(6)
H4b C4 C26 108.4(7)
H4b C4 C46 108.4(7)
H4b C4 H4a 107.4
H5 C5 C40 119.8(6)
C13 C5 C40 120.4(12)
C13 C5 H5 119.8(8)
C5 C13 C70 115.2(12)
H13 C13 C70 122.4(6)
H13 C13 C5 122.4(9)

loop_
_geom_bond_atom_site_label_1
_geom_bond_atom_site_label_2
_geom_bond_distance
Ir01 N3 2.048(7)
Ir01 S1 2.5321(18)
Ir01 S2 2.5295(18)
Ir01 N1 2.045(7)
Ir01 C15 2.010(7)
Ir01 C20 2.024(8)
N3 C28 1.316(11)
N3 C37 1.356(11)
C2 O2 1.421(11)
C2 C8 1.383(11)
C2 C25 1.386(12)
O2 P1 1.595(6)
P1 S1 1.976(3)
P1 S2 1.964(2)
P1 O1 1.614(6)
N1 C31 1.366(10)
N1 C36 1.370(10)
C8 C10 1.488(11)
C8 C24 1.392(12)
C9 C10 1.443(14)
C9 C12 1.329(13)
C9 O1 1.407(10)
C10 C16 1.406(12)
C11 H11 0.9300
C11 C12 1.413(12)
C11 C14 1.271(15)
C12 H12 0.9300
C14 C16 1.375(13)
C14 C45 1.512(13)
C15 C30 1.421(11)
C15 C35 1.392(12)
C16 C17 1.542(11)
C17 H17a 0.9700
C17 H17b 0.9700
C17 C62 1.376(14)
C18 H18 0.9300
C18 C19 1.319(11)
C18 C20 1.374(10)
C19 C21 1.360(13)
C19 C56 1.399(14)
C20 C32 1.432(11)
C21 H21 0.9300
C21 C33 1.371(12)
C22 H22 0.9300
C22 C23 1.337(12)
C22 C25 1.365(14)
C23 C24 1.422(11)
C23 C48 1.569(14)
C24 C26 1.526(12)
C25 H25 0.9300
C26 H26a 0.9700
C26 H26b 0.9700
C26 C4 1.483(16)
N4 C37 1.330(11)
N4 C38 1.349(13)
C28 C32 1.482(12)
C28 C43 1.423(11)
C29 C35 1.359(11)
C29 C39 1.386(13)
C29 C51 1.456(17)
C30 C31 1.428(12)
C30 C34 1.445(11)
C31 C42 1.469(12)
C32 C33 1.374(12)
C33 H33 0.9300
C34 H34 0.9300
C34 C39 1.328(13)
C35 H35 0.9300
C36 H36 0.9300
C36 N2 1.304(10)
C37 H37 0.9300
C38 C43 1.369(13)
C38 C59 1.409(14)
C39 H39 0.9300
C40 C42 1.386(13)
C40 N2 1.407(11)
C40 C5 1.401(14)
C41 H41 0.9300
C41 C42 1.374(12)
C41 C70 1.351(13)
C43 C47 1.417(12)
C45 H45a 0.9700
C45 H45b 0.9700
C45 C50 1.455(15)
C46 H46a 0.9700
C46 H46b 0.9700
C46 C48 1.466(13)
C46 C4 1.443(15)
C47 H47 0.9300
C47 C49 1.342(14)
C48 H48a 0.9700
C48 H48b 0.9700
C49 H49 0.9300
C49 C57 1.446(16)
C50 H50a 0.9700
C50 H50b 0.9700
C50 C62 1.384(13)
C51 F5 1.306(15)
C51 F4 1.339(15)
C51 F6 1.282(13)
C56 F3 1.471(18)
C56 F1 1.229(18)
C56 F2 1.292(13)
C57 H57 0.9300
C57 C59 1.318(15)
C59 H59 0.9300
C62 H62a 0.9700
C62 H62b 0.9700
C70 H70 0.9300
C70 C13 1.373(17)
C4 H4a 0.9700
C4 H4b 0.9700
C5 H5 0.9300
C5 C13 1.352(13)
C13 H13 0.9300

loop_
_restr_distance_atom_site_label_1
_restr_distance_atom_site_label_2
_restr_distance_site_symmetry_2
_restr_distance_target
_restr_distance_target_weight_param
_restr_distance_diff
H17a H26a 1 2.0000 0.0100 0.0263
H33 H47 1 2.0000 0.0100 0.0219
H34 H41 1 2.0000 0.0100 0.0231
C50 C62 1 1.4500 0.0200 0.0661

loop_
_restr_u_iso_atom_site_label
_restr_u_iso_weight_param
C26 0.0100
C46 0.0100
C62 0.0100
F3 0.0200
C4 0.0100
C4 0.0100
C5 0.0100
F1 0.0200

loop_
_restr_u_rigid_atom_site_label_1
_restr_u_rigid_atom_site_label_2
_restr_u_rigid_target_weight_param
_restr_u_rigid_u_parallel
_restr_u_rigid_diff
C17 C62 0.0010 0.1097 -0.0002
C19 C56 0.0010 0.0640 -0.0006
C26 C4 0.0010 0.1033 -0.0007
C40 C41 0.0010 0.1069 -0.0000
C40 C42 0.0010 0.0887 -0.0000
C40 C5 0.0010 0.0589 -0.0004
C40 C13 0.0010 0.0749 0.0001
C41 C42 0.0010 0.0784 0.0000
C41 C70 0.0010 0.0872 -0.0002
C41 C13 0.0010 0.1109 0.0001
C42 C70 0.0010 0.0557 0.0001
C42 C5 0.0010 0.0662 -0.0000
C46 C4 0.0010 0.1133 -0.0006
C49 C57 0.0010 0.1053 -0.0001
C50 C62 0.0010 0.1152 -0.0002
C51 F4 0.0010 0.1896 -0.0002
C56 F3 0.0010 0.1984 0.0004
C56 F1 0.0010 0.2002 0.0010
C70 C5 0.0010 0.1259 0.0001
C70 C13 0.0010 0.1499 0.0000
C70 C13 0.0010 0.1499 0.0000
C5 C13 0.0010 0.1185 -0.0001

loop_
_restr_u_similar_atom_site_label_1
_restr_u_similar_atom_site_label_2
_restr_u_similar_weight_param
C56 F2 0.0010
